data_7022660
loop_
_publ_author_name
'Akhuli, Bidyut'
'Ghosh, Pradyut'

_publ_section_title
;
 Selective recognition of sulphate in a Cu(II) assisted 1D polymer of a
 simple pentafluorophenyl substituted pyridyl-urea via second sphere
 coordination.
;
_journal_issue 16
_journal_name_full 'Dalton transactions (Cambridge, England : 2003)'
_journal_page_first 5818
_journal_page_last 5825
_journal_paper_doi 10.1039/c3dt32710h
_journal_volume 42
_journal_year 2013
_chemical_formula_sum 'C48 H48 Co F15 N13 O12 S'
_chemical_formula_weight 1374.98
_chemical_name_systematic
;
?
;
_space_group_IT_number 14
_symmetry_cell_setting monoclinic
_symmetry_space_group_name_Hall '-P 2ybc'
_symmetry_space_group_name_H-M 'P 1 21/c 1'
_atom_sites_solution_hydrogens geom
_atom_sites_solution_primary direct
_atom_sites_solution_secondary difmap
_audit_creation_method SHELXL-97
_cell_angle_alpha 90.00
_cell_angle_beta 105.751(3)
_cell_angle_gamma 90.00
_cell_formula_units_Z 4
_cell_length_a 17.833(2)
_cell_length_b 12.8082(17)
_cell_length_c 26.372(3)
_cell_measurement_reflns_used 9814
_cell_measurement_temperature 150(2)
_cell_measurement_theta_max 29.35
_cell_measurement_theta_min 2.26
_cell_volume 5797.4(12)
_computing_cell_refinement 'Bruker SAINT'
_computing_data_collection 'Bruker APEX2'
_computing_data_reduction 'Bruker SAINT'
_computing_molecular_graphics 'MERCURY 2.3'
_computing_publication_material 'ORTEP 3v.2'
_computing_structure_refinement 'SHELXL-97 (Sheldrick, 2008)'
_computing_structure_solution 'SHELXS-97 (Sheldrick, 2008)'
_diffrn_ambient_temperature 150(2)
_diffrn_measured_fraction_theta_full 1.000
_diffrn_measured_fraction_theta_max 1.000
_diffrn_measurement_device_type 'Bruker APEX-II CCD'
_diffrn_measurement_method '\f and \w scans'
_diffrn_radiation_monochromator graphite
_diffrn_radiation_source 'fine-focus sealed tube'
_diffrn_radiation_type MoK\a
_diffrn_radiation_wavelength 0.71073
_diffrn_reflns_av_R_equivalents 0.0304
_diffrn_reflns_av_unetI/netI 0.0224
_diffrn_reflns_limit_h_max 21
_diffrn_reflns_limit_h_min -21
_diffrn_reflns_limit_k_max 15
_diffrn_reflns_limit_k_min -15
_diffrn_reflns_limit_l_max 31
_diffrn_reflns_limit_l_min -31
_diffrn_reflns_number 53590
_diffrn_reflns_theta_full 25.00
_diffrn_reflns_theta_max 25.00
_diffrn_reflns_theta_min 1.60
_exptl_absorpt_coefficient_mu 0.451
_exptl_absorpt_correction_T_max 0.9734
_exptl_absorpt_correction_T_min 0.6610
_exptl_absorpt_correction_type multi-scan
_exptl_absorpt_process_details SADABS
_exptl_crystal_colour PINK
_exptl_crystal_density_diffrn 1.575
_exptl_crystal_density_method 'not measured'
_exptl_crystal_description BLOCK
_exptl_crystal_F_000 2804
_exptl_crystal_size_max 1.00
_exptl_crystal_size_mid 0.08
_exptl_crystal_size_min 0.06
_refine_diff_density_max 0.959
_refine_diff_density_min -0.452
_refine_diff_density_rms 0.055
_refine_ls_extinction_method none
_refine_ls_goodness_of_fit_ref 0.985
_refine_ls_hydrogen_treatment mixed
_refine_ls_matrix_type full
_refine_ls_number_parameters 827
_refine_ls_number_reflns 10204
_refine_ls_number_restraints 0
_refine_ls_restrained_S_all 0.985
_refine_ls_R_factor_all 0.0416
_refine_ls_R_factor_gt 0.0349
_refine_ls_shift/su_max 0.001
_refine_ls_shift/su_mean 0.000
_refine_ls_structure_factor_coef Fsqd
_refine_ls_weighting_details 'calc w=1/[\s^2^(Fo^2^)+(0.0455P)^2^+6.6166P] where P=(Fo^2^+2Fc^2^)/3'
_refine_ls_weighting_scheme calc
_refine_ls_wR_factor_gt 0.0880
_refine_ls_wR_factor_ref 0.0927
_reflns_number_gt 8926
_reflns_number_total 10204
_reflns_threshold_expression >2sigma(I)
_cod_data_source_file c3dt32710h.txt
_cod_data_source_block aaa
_cod_depositor_comments
;
The following automatic conversions were performed:

'_symmetry_cell_setting' value 'Monoclinic' changed to 'monoclinic'
according to /home/saulius/struct/CIF-dictionaries/cif_core.dic
dictionary named 'cif_core.dic' version 2.4.2 from
2011-04-26.

'_exptl_absorpt_correction_type' value 'MULTI-SCAN'
changed to 'multi-scan' according to
/home/saulius/struct/CIF-dictionaries/cif_core.dic dictionary named
'cif_core.dic' version 2.4.2 from 2011-04-26.

Automatic conversion script
Id: cif_fix_values 1891 2012-01-12 08:04:46Z andrius 
;
_cod_original_cell_volume 5797.4(13)
_cod_original_sg_symbol_H-M 'P2(1)/c '
_cod_database_code 7022660

loop_
_symmetry_equiv_pos_as_xyz
'x, y, z'
'-x, y+1/2, -z+1/2'
'-x, -y, -z'
'x, -y-1/2, z-1/2'

loop_
_atom_site_label
_atom_site_type_symbol
_atom_site_fract_x
_atom_site_fract_y
_atom_site_fract_z
_atom_site_U_iso_or_equiv
_atom_site_adp_type
_atom_site_occupancy
_atom_site_symmetry_multiplicity
_atom_site_calc_flag
_atom_site_refinement_flags
Co1 Co 0.222069(15) 0.63939(2) -0.001112(10) 0.01308(8) Uani 1 1 d .
S2 S 0.27469(3) 0.38730(4) 0.027974(19) 0.01568(11) Uani 1 1 d .
C3 C 0.46613(12) 0.63890(16) -0.00965(8) 0.0176(4) Uani 1 1 d .
C40 C 0.22384(12) 0.61327(17) 0.11339(8) 0.0190(4) Uani 1 1 d .
H40 H 0.2285 0.5421 0.1079 0.023 Uiso 1 1 calc R
C36 C 0.05531(11) 0.66402(16) 0.01183(8) 0.0164(4) Uani 1 1 d .
H36 H 0.0826 0.6981 0.0424 0.020 Uiso 1 1 calc R
C5 C 0.39236(12) 0.62571(17) 0.06839(8) 0.0212(4) Uani 1 1 d .
H5 H 0.3677 0.6209 0.0952 0.025 Uiso 1 1 calc R
C6 C 0.47323(12) 0.64300(17) -0.10189(8) 0.0201(4) Uani 1 1 d .
C35 C 0.05465(12) 0.58081(16) -0.06577(8) 0.0192(4) Uani 1 1 d .
H35 H 0.0818 0.5541 -0.0884 0.023 Uiso 1 1 calc R
C2 C 0.51020(12) 0.62083(17) 0.04204(8) 0.0221(5) Uani 1 1 d .
H2 H 0.5640 0.6132 0.0500 0.026 Uiso 1 1 calc R
C32 C -0.02539(11) 0.65248(15) 0.00196(8) 0.0162(4) Uani 1 1 d .
C16 C 0.22633(12) 0.98778(16) 0.00299(8) 0.0196(4) Uani 1 1 d .
C19 C 0.30586(12) 1.18209(16) 0.16801(8) 0.0201(4) Uani 1 1 d .
C18 C 0.27196(13) 1.06578(16) 0.09198(8) 0.0219(5) Uani 1 1 d .
C27 C -0.09123(13) 0.80351(18) 0.19684(9) 0.0257(5) Uani 1 1 d .
C17 C 0.23755(12) 0.88171(16) 0.01595(8) 0.0176(4) Uani 1 1 d .
H17 H 0.2666 0.8634 0.0497 0.021 Uiso 1 1 calc R
C4 C 0.38559(12) 0.65086(16) -0.01914(8) 0.0181(4) Uani 1 1 d .
H4 H 0.3561 0.6647 -0.0534 0.022 Uiso 1 1 calc R
C22 C 0.35022(13) 1.22320(17) 0.27638(8) 0.0236(5) Uani 1 1 d .
C33 C -0.06619(12) 0.60606(16) -0.04516(8) 0.0196(4) Uani 1 1 d .
H33 H -0.1201 0.5992 -0.0534 0.024 Uiso 1 1 calc R
C24 C 0.36914(13) 1.13230(16) 0.20180(8) 0.0217(4) Uani 1 1 d .
C12 C 0.45275(12) 0.72474(18) -0.21392(9) 0.0248(5) Uani 1 1 d .
C7 C 0.50781(12) 0.65471(17) -0.18479(8) 0.0201(4) Uani 1 1 d .
C20 C 0.26594(12) 1.25404(16) 0.19053(9) 0.0228(5) Uani 1 1 d .
C23 C 0.39042(12) 1.15103(17) 0.25514(8) 0.0228(5) Uani 1 1 d .
C8 C 0.54488(12) 0.59114(17) -0.21322(8) 0.0219(4) Uani 1 1 d .
C31 C -0.03932(12) 0.69242(17) 0.09007(8) 0.0211(4) Uani 1 1 d .
C39 C 0.23516(12) 0.54387(17) -0.10566(8) 0.0216(4) Uani 1 1 d .
H39 H 0.2588 0.4861 -0.0865 0.026 Uiso 1 1 calc R
C13 C 0.16547(14) 0.83245(18) -0.06722(9) 0.0271(5) Uani 1 1 d .
H13 H 0.1435 0.7800 -0.0910 0.032 Uiso 1 1 calc R
C15 C 0.18465(14) 1.01383(17) -0.04795(9) 0.0287(5) Uani 1 1 d .
H15 H 0.1779 1.0834 -0.0582 0.034 Uiso 1 1 calc R
C21 C 0.28760(13) 1.27533(17) 0.24371(9) 0.0240(5) Uani 1 1 d .
C11 C 0.43409(13) 0.72767(19) -0.26814(9) 0.0297(5) Uani 1 1 d .
C41 C 0.20630(14) 0.75369(18) 0.17054(9) 0.0297(5) Uani 1 1 d .
H41A H 0.2172 0.7960 0.1434 0.044 Uiso 1 1 calc R
H41B H 0.2416 0.7717 0.2039 0.044 Uiso 1 1 calc R
H41C H 0.1537 0.7657 0.1718 0.044 Uiso 1 1 calc R
C9 C 0.52802(13) 0.59503(18) -0.26727(9) 0.0267(5) Uani 1 1 d .
C25 C -0.07442(12) 0.71504(18) 0.17131(8) 0.0245(5) Uani 1 1 d .
C28 C -0.06755(14) 0.8128(2) 0.25102(9) 0.0305(5) Uani 1 1 d .
C26 C -0.03542(16) 0.6346(2) 0.20271(9) 0.0392(7) Uani 1 1 d .
C10 C 0.47136(14) 0.66276(19) -0.29508(9) 0.0291(5) Uani 1 1 d .
C34 C -0.02558(12) 0.57033(17) -0.07945(8) 0.0218(4) Uani 1 1 d .
H34 H -0.0518 0.5397 -0.1113 0.026 Uiso 1 1 calc R
C14 C 0.15333(16) 0.93539(18) -0.08321(9) 0.0347(6) Uani 1 1 d .
H14 H 0.1244 0.9515 -0.1173 0.042 Uiso 1 1 calc R
C1 C 0.47252(13) 0.61446(18) 0.08099(8) 0.0255(5) Uani 1 1 d .
H1 H 0.5008 0.6026 0.1157 0.031 Uiso 1 1 calc R
C29 C -0.02495(15) 0.7340(2) 0.28077(9) 0.0396(6) Uani 1 1 d .
C30 C -0.00966(17) 0.6439(3) 0.25658(10) 0.0489(8) Uani 1 1 d .
C42 C 0.21316(19) 0.5689(2) 0.20010(10) 0.0448(7) Uani 1 1 d .
H42A H 0.2181 0.4995 0.1876 0.067 Uiso 1 1 calc R
H42B H 0.1643 0.5753 0.2086 0.067 Uiso 1 1 calc R
H42C H 0.2551 0.5823 0.2310 0.067 Uiso 1 1 calc R
C38 C 0.25792(18) 0.4616(2) -0.18275(11) 0.0474(7) Uani 1 1 d .
H38A H 0.3026 0.4879 -0.1923 0.071 Uiso 1 1 calc R
H38B H 0.2193 0.4394 -0.2139 0.071 Uiso 1 1 calc R
H38C H 0.2731 0.4034 -0.1592 0.071 Uiso 1 1 calc R
C37 C 0.1946(3) 0.6350(3) -0.18758(12) 0.0859(15) Uani 1 1 d .
H37A H 0.1571 0.6685 -0.1729 0.129 Uiso 1 1 calc R
H37B H 0.1700 0.6144 -0.2232 0.129 Uiso 1 1 calc R
H37C H 0.2363 0.6827 -0.1872 0.129 Uiso 1 1 calc R
C43 C 0.07008(17) 0.1302(2) 0.08013(11) 0.0429(6) Uani 1 1 d .
H43A H 0.0932 0.1822 0.1058 0.064 Uiso 1 1 calc R
H43B H 0.0162 0.1468 0.0648 0.064 Uiso 1 1 calc R
H43C H 0.0968 0.1288 0.0531 0.064 Uiso 1 1 calc R
C44 C 0.0493(2) -0.0606(2) 0.07110(14) 0.0580(8) Uani 1 1 d .
H44A H 0.0785 -0.0651 0.0455 0.087 Uiso 1 1 calc R
H44B H -0.0050 -0.0524 0.0534 0.087 Uiso 1 1 calc R
H44C H 0.0567 -0.1233 0.0918 0.087 Uiso 1 1 calc R
C45 C 0.10976(18) 0.0182(2) 0.15663(12) 0.0497(7) Uani 1 1 d .
H45 H 0.1129 -0.0493 0.1701 0.060 Uiso 1 1 calc R
N5 N 0.34889(10) 0.64323(13) 0.01905(6) 0.0168(4) Uani 1 1 d .
N6 N 0.09500(9) 0.62782(12) -0.02118(6) 0.0153(3) Uani 1 1 d .
N7 N 0.50608(10) 0.64718(14) -0.04859(7) 0.0208(4) Uani 1 1 d .
H7 H 0.5557 0.6557 -0.0380 0.025 Uiso 1 1 calc R
N11 N -0.06803(10) 0.68707(14) 0.03661(6) 0.0194(4) Uani 1 1 d .
H11 H -0.1155 0.7062 0.0231 0.023 Uiso 1 1 calc R
N4 N 0.20766(10) 0.80555(13) -0.01886(6) 0.0178(4) Uani 1 1 d .
N8 N 0.52892(10) 0.65099(15) -0.12978(7) 0.0221(4) Uani 1 1 d .
H8 H 0.5774 0.6537 -0.1128 0.026 Uiso 1 1 calc R
N2 N 0.21608(10) 0.64399(14) 0.15929(7) 0.0220(4) Uani 1 1 d .
N10 N 0.28460(11) 1.16497(14) 0.11373(7) 0.0240(4) Uani 1 1 d .
H10 H 0.2791 1.2179 0.0930 0.029 Uiso 1 1 calc R
N12 N -0.09656(10) 0.70764(15) 0.11601(7) 0.0237(4) Uani 1 1 d .
H12 H -0.1448 0.7125 0.0986 0.028 Uiso 1 1 calc R
N9 N 0.25541(11) 1.06994(14) 0.03800(7) 0.0238(4) Uani 1 1 d .
H9 H 0.2636 1.1284 0.0244 0.029 Uiso 1 1 calc R
N3 N 0.22546(12) 0.54385(16) -0.15663(7) 0.0311(5) Uani 1 1 d .
N1 N 0.07617(13) 0.02871(17) 0.10536(9) 0.0395(5) Uani 1 1 d .
O5 O 0.21448(8) 0.61690(11) -0.08127(5) 0.0190(3) Uani 1 1 d .
O4 O 0.22524(8) 0.67430(11) 0.07675(5) 0.0188(3) Uani 1 1 d .
O8 O 0.33317(8) 0.38340(12) -0.00227(6) 0.0227(3) Uani 1 1 d .
O9 O 0.31304(8) 0.39414(12) 0.08464(6) 0.0252(3) Uani 1 1 d .
O6 O 0.22148(8) 0.47730(11) 0.01075(6) 0.0196(3) Uani 1 1 d .
O1 O 0.40365(8) 0.63463(13) -0.12345(6) 0.0277(4) Uani 1 1 d .
O3 O 0.02969(8) 0.68563(14) 0.11397(6) 0.0306(4) Uani 1 1 d .
O7 O 0.22626(8) 0.29088(11) 0.01754(6) 0.0235(3) Uani 1 1 d .
O2 O 0.27529(10) 0.98633(12) 0.11759(6) 0.0301(4) Uani 1 1 d .
O10 O 0.13679(14) 0.08716(19) 0.18787(8) 0.0615(6) Uani 1 1 d .
F15 F 0.59897(7) 0.52254(10) -0.18742(5) 0.0301(3) Uani 1 1 d .
F9 F 0.45253(8) 1.10154(11) 0.28661(5) 0.0332(3) Uani 1 1 d .
F7 F 0.24800(8) 1.34506(11) 0.26423(5) 0.0370(3) Uani 1 1 d .
F8 F 0.20419(8) 1.30500(10) 0.15958(5) 0.0321(3) Uani 1 1 d .
F11 F 0.41866(8) 0.79495(11) -0.18947(6) 0.0358(3) Uani 1 1 d .
F6 F 0.37284(8) 1.24334(11) 0.32815(5) 0.0337(3) Uani 1 1 d .
F10 F 0.41413(8) 1.06797(10) 0.18233(5) 0.0317(3) Uani 1 1 d .
F5 F -0.13055(9) 0.88273(11) 0.16822(5) 0.0392(4) Uani 1 1 d .
F14 F 0.56603(9) 0.53291(12) -0.29300(5) 0.0392(3) Uani 1 1 d .
F1 F -0.08557(10) 0.89867(12) 0.27445(6) 0.0449(4) Uani 1 1 d .
F13 F 0.45396(9) 0.66745(13) -0.34774(5) 0.0451(4) Uani 1 1 d .
F12 F 0.38193(8) 0.79783(12) -0.29482(6) 0.0428(4) Uani 1 1 d .
F4 F -0.02321(12) 0.54385(14) 0.18052(6) 0.0604(5) Uani 1 1 d .
F2 F 0.00112(10) 0.74328(16) 0.33332(5) 0.0569(5) Uani 1 1 d .
F3 F 0.02878(14) 0.56475(19) 0.28595(6) 0.0876(8) Uani 1 1 d .
N13 N 0.54452(18) 0.4864(2) 0.56947(10) 0.0653(8) Uani 1 1 d .
O13 O 0.64601(19) 0.5937(2) 0.57879(13) 0.0922(10) Uani 1 1 d .
C46 C 0.5773(2) 0.5800(3) 0.57661(14) 0.0656(10) Uani 1 1 d .
H46 H 0.5470 0.6373 0.5801 0.079 Uiso 1 1 calc R
C47 C 0.4685(3) 0.4606(4) 0.57096(16) 0.0941(15) Uani 1 1 d .
H47A H 0.4705 0.4242 0.6031 0.141 Uiso 1 1 calc R
H47B H 0.4446 0.4168 0.5415 0.141 Uiso 1 1 calc R
H47C H 0.4384 0.5233 0.5693 0.141 Uiso 1 1 calc R
C48 C 0.5939(3) 0.3954(3) 0.5611(2) 0.0951(15) Uani 1 1 d .
H48A H 0.6440 0.4205 0.5596 0.143 Uiso 1 1 calc R
H48B H 0.5686 0.3609 0.5286 0.143 Uiso 1 1 calc R
H48C H 0.6005 0.3471 0.5898 0.143 Uiso 1 1 calc R
O11 O 0.74117(11) 0.73589(18) 0.09284(8) 0.0391(5) Uani 1 1 d .
H11B H 0.718(2) 0.794(3) 0.0914(13) 0.060(11) Uiso 1 1 d .
H11C H 0.7177(19) 0.710(3) 0.0652(14) 0.052(10) Uiso 1 1 d .

loop_
_atom_site_aniso_label
_atom_site_aniso_U_11
_atom_site_aniso_U_22
_atom_site_aniso_U_33
_atom_site_aniso_U_23
_atom_site_aniso_U_13
_atom_site_aniso_U_12
Co1 0.01301(14) 0.01431(14) 0.01252(13) 0.00024(10) 0.00449(10) 0.00056(10)
S2 0.0115(2) 0.0157(2) 0.0196(2) 0.00188(19) 0.00382(19) 0.00130(18)
C3 0.0169(10) 0.0174(10) 0.0192(10) -0.0006(8) 0.0062(8) -0.0012(8)
C40 0.0170(10) 0.0205(10) 0.0193(10) -0.0024(8) 0.0043(8) -0.0010(8)
C36 0.0159(10) 0.0181(10) 0.0149(9) 0.0002(8) 0.0036(8) 0.0022(8)
C5 0.0192(10) 0.0267(11) 0.0181(10) -0.0002(9) 0.0059(8) -0.0005(9)
C6 0.0163(11) 0.0242(11) 0.0207(10) 0.0010(8) 0.0066(8) 0.0014(8)
C35 0.0203(10) 0.0221(11) 0.0175(10) -0.0020(8) 0.0087(8) -0.0005(8)
C2 0.0124(10) 0.0295(12) 0.0233(11) 0.0006(9) 0.0032(8) 0.0009(9)
C32 0.0172(10) 0.0173(10) 0.0147(9) 0.0035(8) 0.0056(8) 0.0031(8)
C16 0.0232(11) 0.0167(10) 0.0203(10) -0.0006(8) 0.0082(9) -0.0005(8)
C19 0.0251(11) 0.0156(10) 0.0188(10) 0.0001(8) 0.0047(9) -0.0029(9)
C18 0.0259(11) 0.0184(11) 0.0205(11) -0.0001(9) 0.0049(9) 0.0010(9)
C27 0.0259(11) 0.0279(12) 0.0247(11) 0.0014(9) 0.0092(9) -0.0042(9)
C17 0.0190(10) 0.0176(10) 0.0166(10) 0.0006(8) 0.0052(8) 0.0016(8)
C4 0.0159(10) 0.0210(10) 0.0173(10) 0.0006(8) 0.0045(8) 0.0005(8)
C22 0.0297(12) 0.0244(11) 0.0175(10) -0.0016(9) 0.0077(9) -0.0069(9)
C33 0.0140(10) 0.0240(11) 0.0210(10) 0.0003(9) 0.0049(8) -0.0018(8)
C24 0.0261(11) 0.0166(10) 0.0236(11) -0.0009(9) 0.0088(9) 0.0013(9)
C12 0.0195(11) 0.0279(12) 0.0284(12) 0.0023(9) 0.0086(9) -0.0007(9)
C7 0.0157(10) 0.0237(11) 0.0209(10) 0.0008(9) 0.0049(8) -0.0050(8)
C20 0.0193(11) 0.0187(11) 0.0277(11) 0.0003(9) 0.0020(9) -0.0018(8)
C23 0.0223(11) 0.0231(11) 0.0208(11) 0.0048(9) 0.0020(9) 0.0001(9)
C8 0.0190(10) 0.0211(11) 0.0253(11) 0.0020(9) 0.0058(9) -0.0026(9)
C31 0.0197(11) 0.0266(11) 0.0177(10) -0.0009(9) 0.0063(9) 0.0020(9)
C39 0.0199(11) 0.0230(11) 0.0220(11) -0.0011(9) 0.0059(9) 0.0000(9)
C13 0.0349(13) 0.0213(11) 0.0201(11) -0.0016(9) -0.0011(9) 0.0001(10)
C15 0.0443(14) 0.0151(11) 0.0237(11) 0.0053(9) 0.0039(10) 0.0037(10)
C21 0.0239(11) 0.0219(11) 0.0291(12) -0.0050(9) 0.0119(9) -0.0020(9)
C11 0.0213(11) 0.0346(13) 0.0297(12) 0.0111(10) 0.0008(10) -0.0033(10)
C41 0.0352(13) 0.0297(13) 0.0252(12) -0.0089(10) 0.0102(10) 0.0021(10)
C9 0.0299(12) 0.0276(12) 0.0246(11) -0.0052(9) 0.0110(10) -0.0084(10)
C25 0.0210(11) 0.0359(13) 0.0172(10) -0.0011(9) 0.0059(9) 0.0020(9)
C28 0.0320(13) 0.0369(14) 0.0258(12) -0.0113(10) 0.0134(10) -0.0103(11)
C26 0.0427(15) 0.0534(17) 0.0223(12) -0.0010(11) 0.0103(11) 0.0256(13)
C10 0.0314(13) 0.0372(13) 0.0173(11) 0.0032(10) 0.0041(9) -0.0122(11)
C34 0.0205(11) 0.0281(12) 0.0164(10) -0.0046(9) 0.0041(8) -0.0032(9)
C14 0.0511(16) 0.0241(12) 0.0202(11) 0.0030(9) -0.0049(11) 0.0036(11)
C1 0.0207(11) 0.0370(13) 0.0165(10) 0.0030(9) 0.0011(9) -0.0003(10)
C29 0.0309(13) 0.0703(19) 0.0159(11) -0.0045(12) 0.0034(10) 0.0037(13)
C30 0.0475(17) 0.076(2) 0.0215(13) 0.0079(13) 0.0057(12) 0.0350(16)
C42 0.073(2) 0.0402(15) 0.0270(13) 0.0048(11) 0.0239(13) -0.0094(14)
C38 0.0606(19) 0.0496(17) 0.0368(15) -0.0178(13) 0.0215(14) 0.0081(14)
C37 0.152(4) 0.082(3) 0.0266(15) 0.0175(16) 0.031(2) 0.066(3)
C43 0.0458(16) 0.0388(15) 0.0419(15) 0.0042(12) 0.0082(13) 0.0003(12)
C44 0.066(2) 0.0376(17) 0.064(2) -0.0102(15) 0.0061(17) -0.0011(15)
C45 0.0561(18) 0.0407(16) 0.0471(17) 0.0048(14) 0.0049(14) 0.0117(14)
N5 0.0162(8) 0.0166(8) 0.0180(8) 0.0002(7) 0.0054(7) -0.0009(7)
N6 0.0152(8) 0.0156(8) 0.0163(8) 0.0022(7) 0.0062(7) 0.0015(7)
N7 0.0100(8) 0.0337(10) 0.0187(9) 0.0012(8) 0.0038(7) -0.0006(7)
N11 0.0120(8) 0.0305(10) 0.0153(8) -0.0004(7) 0.0033(7) 0.0041(7)
N4 0.0188(9) 0.0177(9) 0.0167(8) 0.0005(7) 0.0047(7) 0.0008(7)
N8 0.0135(8) 0.0342(10) 0.0180(9) 0.0015(8) 0.0033(7) 0.0004(7)
N2 0.0243(10) 0.0263(10) 0.0163(9) -0.0006(7) 0.0069(7) -0.0017(8)
N10 0.0374(11) 0.0141(9) 0.0182(9) 0.0014(7) 0.0034(8) 0.0024(8)
N12 0.0172(9) 0.0382(11) 0.0152(9) -0.0012(8) 0.0039(7) 0.0060(8)
N9 0.0381(11) 0.0138(9) 0.0181(9) 0.0019(7) 0.0052(8) -0.0026(8)
N3 0.0389(12) 0.0368(11) 0.0194(9) -0.0038(8) 0.0107(8) 0.0088(9)
N1 0.0435(13) 0.0302(11) 0.0389(12) -0.0001(9) 0.0012(10) 0.0040(10)
O5 0.0187(7) 0.0233(8) 0.0166(7) -0.0014(6) 0.0076(6) 0.0015(6)
O4 0.0190(7) 0.0226(8) 0.0148(7) 0.0008(6) 0.0047(6) 0.0012(6)
O8 0.0155(7) 0.0290(8) 0.0251(8) -0.0009(6) 0.0079(6) 0.0010(6)
O9 0.0187(8) 0.0355(9) 0.0197(7) 0.0019(7) 0.0025(6) 0.0034(7)
O6 0.0163(7) 0.0155(7) 0.0272(8) 0.0037(6) 0.0063(6) 0.0017(6)
O1 0.0155(8) 0.0456(10) 0.0213(8) -0.0011(7) 0.0038(6) -0.0023(7)
O3 0.0159(8) 0.0553(11) 0.0191(8) -0.0051(7) 0.0023(6) 0.0038(7)
O7 0.0176(7) 0.0159(7) 0.0354(9) 0.0035(6) 0.0044(6) 0.0014(6)
O2 0.0509(10) 0.0172(8) 0.0212(8) 0.0022(6) 0.0083(7) -0.0016(7)
O10 0.0699(15) 0.0608(14) 0.0441(12) -0.0039(11) -0.0008(11) 0.0093(12)
F15 0.0292(7) 0.0297(7) 0.0316(7) 0.0015(6) 0.0085(6) 0.0082(6)
F9 0.0341(7) 0.0356(8) 0.0246(7) 0.0038(6) -0.0012(6) 0.0097(6)
F7 0.0378(8) 0.0390(8) 0.0373(8) -0.0111(6) 0.0156(6) 0.0089(6)
F8 0.0284(7) 0.0283(7) 0.0340(7) -0.0025(6) -0.0009(6) 0.0096(6)
F11 0.0339(8) 0.0365(8) 0.0390(8) 0.0041(6) 0.0134(6) 0.0136(6)
F6 0.0429(8) 0.0402(8) 0.0178(6) -0.0053(6) 0.0078(6) -0.0040(6)
F10 0.0363(8) 0.0326(7) 0.0263(7) -0.0012(6) 0.0086(6) 0.0140(6)
F5 0.0623(10) 0.0257(7) 0.0314(8) 0.0034(6) 0.0156(7) 0.0045(7)
F14 0.0470(9) 0.0443(9) 0.0314(7) -0.0124(6) 0.0196(7) -0.0022(7)
F1 0.0642(10) 0.0381(8) 0.0371(8) -0.0184(7) 0.0218(8) -0.0153(8)
F13 0.0501(9) 0.0646(11) 0.0183(7) 0.0046(7) 0.0051(6) -0.0100(8)
F12 0.0320(8) 0.0520(10) 0.0389(8) 0.0204(7) 0.0002(6) 0.0075(7)
F4 0.0928(14) 0.0616(11) 0.0269(8) 0.0039(7) 0.0165(8) 0.0543(10)
F2 0.0531(10) 0.0982(14) 0.0155(7) -0.0096(8) 0.0027(7) 0.0061(10)
F3 0.1165(18) 0.1154(18) 0.0246(8) 0.0152(10) 0.0084(10) 0.0853(15)
N13 0.085(2) 0.074(2) 0.0471(15) -0.0187(14) 0.0361(15) -0.0401(17)
O13 0.103(2) 0.0774(19) 0.115(2) -0.0410(17) 0.0622(19) -0.0483(17)
C46 0.098(3) 0.0489(19) 0.065(2) -0.0252(17) 0.048(2) -0.0222(19)
C47 0.104(3) 0.127(4) 0.067(2) -0.033(3) 0.049(2) -0.050(3)
C48 0.114(4) 0.051(2) 0.137(4) 0.000(2) 0.062(3) -0.007(2)
O11 0.0267(9) 0.0511(13) 0.0373(11) -0.0156(9) 0.0046(8) 0.0065(9)

loop_
_atom_type_symbol
_atom_type_description
_atom_type_scat_dispersion_real
_atom_type_scat_dispersion_imag
_atom_type_scat_source
C C 0.0033 0.0016 'International Tables Vol C Tables 4.2.6.8 and 6.1.1.4'
H H 0.0000 0.0000 'International Tables Vol C Tables 4.2.6.8 and 6.1.1.4'
N N 0.0061 0.0033 'International Tables Vol C Tables 4.2.6.8 and 6.1.1.4'
O O 0.0106 0.0060 'International Tables Vol C Tables 4.2.6.8 and 6.1.1.4'
F F 0.0171 0.0103 'International Tables Vol C Tables 4.2.6.8 and 6.1.1.4'
S S 0.1246 0.1234 'International Tables Vol C Tables 4.2.6.8 and 6.1.1.4'
Co Co 0.3494 0.9721 'International Tables Vol C Tables 4.2.6.8 and 6.1.1.4'

loop_
_geom_angle_atom_site_label_1
_geom_angle_atom_site_label_2
_geom_angle_atom_site_label_3
_geom_angle
O4 Co1 O6 93.74(6)
O4 Co1 O5 175.08(6)
O6 Co1 O5 90.73(6)
O4 Co1 N5 90.34(6)
O6 Co1 N5 91.88(6)
O5 Co1 N5 91.58(6)
O4 Co1 N4 88.41(6)
O6 Co1 N4 172.94(6)
O5 Co1 N4 86.92(6)
N5 Co1 N4 94.84(6)
O4 Co1 N6 90.12(6)
O6 Co1 N6 85.55(6)
O5 Co1 N6 88.16(6)
N5 Co1 N6 177.41(6)
N4 Co1 N6 87.72(6)
O9 S2 O8 110.49(9)
O9 S2 O6 110.36(9)
O8 S2 O6 110.35(8)
O9 S2 O7 108.92(9)
O8 S2 O7 109.36(9)
O6 S2 O7 107.28(8)
C2 C3 C4 118.16(18)
C2 C3 N7 117.65(18)
C4 C3 N7 124.16(18)
O4 C40 N2 123.7(2)
N6 C36 C32 122.60(18)
N5 C5 C1 122.53(19)
O1 C6 N7 125.37(19)
O1 C6 N8 122.78(19)
N7 C6 N8 111.85(17)
N6 C35 C34 122.83(19)
C1 C2 C3 118.69(19)
C33 C32 C36 118.27(18)
C33 C32 N11 118.03(18)
C36 C32 N11 123.70(18)
C15 C16 C17 118.19(19)
C15 C16 N9 117.49(19)
C17 C16 N9 124.31(19)
C24 C19 C20 116.79(19)
C24 C19 N10 122.23(19)
C20 C19 N10 120.92(19)
O2 C18 N9 125.0(2)
O2 C18 N10 124.04(19)
N9 C18 N10 110.98(18)
F5 C27 C28 118.9(2)
F5 C27 C25 119.44(19)
C28 C27 C25 121.7(2)
N4 C17 C16 122.14(19)
N5 C4 C3 122.89(19)
F6 C22 C23 119.8(2)
F6 C22 C21 120.7(2)
C23 C22 C21 119.46(19)
C34 C33 C32 119.09(19)
F10 C24 C23 118.02(19)
F10 C24 C19 120.08(19)
C23 C24 C19 121.8(2)
F11 C12 C11 117.8(2)
F11 C12 C7 120.52(19)
C11 C12 C7 121.6(2)
C8 C7 C12 116.48(19)
C8 C7 N8 120.45(19)
C12 C7 N8 123.0(2)
F8 C20 C21 118.56(19)
F8 C20 C19 119.37(19)
C21 C20 C19 122.1(2)
F9 C23 C24 120.02(19)
F9 C23 C22 119.73(19)
C24 C23 C22 120.2(2)
F15 C8 C9 118.22(19)
F15 C8 C7 119.38(18)
C9 C8 C7 122.4(2)
O3 C31 N11 124.85(19)
O3 C31 N12 121.81(19)
N11 C31 N12 113.34(17)
O5 C39 N3 123.7(2)
N4 C13 C14 122.5(2)
C14 C15 C16 119.3(2)
F7 C21 C20 120.7(2)
F7 C21 C22 119.67(19)
C20 C21 C22 119.6(2)
F12 C11 C10 119.7(2)
F12 C11 C12 119.9(2)
C10 C11 C12 120.3(2)
F14 C9 C8 120.3(2)
F14 C9 C10 120.0(2)
C8 C9 C10 119.7(2)
C26 C25 C27 117.1(2)
C26 C25 N12 121.6(2)
C27 C25 N12 121.3(2)
F1 C28 C29 120.2(2)
F1 C28 C27 120.2(2)
C29 C28 C27 119.6(2)
F4 C26 C30 118.5(2)
F4 C26 C25 119.8(2)
C30 C26 C25 121.7(2)
F13 C10 C11 120.0(2)
F13 C10 C9 120.6(2)
C11 C10 C9 119.4(2)
C33 C34 C35 119.08(19)
C15 C14 C13 119.2(2)
C2 C1 C5 119.8(2)
F2 C29 C28 120.5(2)
F2 C29 C30 119.6(2)
C28 C29 C30 119.9(2)
F3 C30 C26 120.3(3)
F3 C30 C29 119.8(2)
C26 C30 C29 119.8(2)
O10 C45 N1 127.1(3)
C5 N5 C4 117.92(17)
C5 N5 Co1 121.43(13)
C4 N5 Co1 120.18(13)
C35 N6 C36 118.05(17)
C35 N6 Co1 121.05(13)
C36 N6 Co1 120.85(13)
C6 N7 C3 125.98(17)
C31 N11 C32 124.63(17)
C13 N4 C17 118.65(18)
C13 N4 Co1 117.33(14)
C17 N4 Co1 124.01(13)
C6 N8 C7 121.45(17)
C40 N2 C41 121.63(18)
C40 N2 C42 121.1(2)
C41 N2 C42 117.20(19)
C18 N10 C19 122.47(18)
C31 N12 C25 118.91(17)
C18 N9 C16 126.13(18)
C39 N3 C37 120.3(2)
C39 N3 C38 121.7(2)
C37 N3 C38 117.0(2)
C45 N1 C43 121.0(2)
C45 N1 C44 122.2(2)
C43 N1 C44 116.7(2)
C39 O5 Co1 132.44(14)
C40 O4 Co1 128.79(13)
S2 O6 Co1 141.73(9)
C46 N13 C47 126.9(4)
C46 N13 C48 117.8(3)
C47 N13 C48 115.3(3)
O13 C46 N13 122.3(4)

loop_
_geom_bond_atom_site_label_1
_geom_bond_atom_site_label_2
_geom_bond_distance
Co1 O4 2.0873(14)
Co1 O6 2.1000(14)
Co1 O5 2.1010(14)
Co1 N5 2.1787(17)
Co1 N4 2.1792(17)
Co1 N6 2.1876(17)
S2 O9 1.4675(15)
S2 O8 1.4758(15)
S2 O6 1.4838(14)
S2 O7 1.4893(15)
C3 C2 1.396(3)
C3 C4 1.398(3)
C3 N7 1.404(3)
C40 O4 1.248(2)
C40 N2 1.315(3)
C36 N6 1.345(3)
C36 C32 1.399(3)
C5 N5 1.341(3)
C5 C1 1.385(3)
C6 O1 1.221(3)
C6 N7 1.369(3)
C6 N8 1.391(3)
C35 N6 1.343(3)
C35 C34 1.384(3)
C2 C1 1.374(3)
C32 C33 1.391(3)
C32 N11 1.410(3)
C16 C15 1.388(3)
C16 C17 1.402(3)
C16 N9 1.403(3)
C19 C24 1.389(3)
C19 C20 1.392(3)
C19 N10 1.395(3)
C18 O2 1.214(3)
C18 N9 1.374(3)
C18 N10 1.387(3)
C27 F5 1.343(3)
C27 C28 1.381(3)
C27 C25 1.392(3)
C17 N4 1.346(3)
C4 N5 1.345(3)
C22 F6 1.340(2)
C22 C23 1.378(3)
C22 C21 1.383(3)
C33 C34 1.381(3)
C24 F10 1.346(2)
C24 C23 1.375(3)
C12 F11 1.344(3)
C12 C11 1.378(3)
C12 C7 1.396(3)
C7 C8 1.390(3)
C7 N8 1.397(3)
C20 F8 1.348(2)
C20 C21 1.377(3)
C23 F9 1.348(2)
C8 F15 1.345(2)
C8 C9 1.376(3)
C31 O3 1.224(3)
C31 N11 1.365(3)
C31 N12 1.388(3)
C39 O5 1.246(3)
C39 N3 1.308(3)
C13 N4 1.338(3)
C13 C14 1.383(3)
C15 C14 1.380(3)
C21 F7 1.340(3)
C11 F12 1.346(3)
C11 C10 1.376(4)
C41 N2 1.456(3)
C9 F14 1.343(3)
C9 C10 1.382(3)
C25 C26 1.385(3)
C25 N12 1.407(3)
C28 F1 1.343(3)
C28 C29 1.374(4)
C26 F4 1.345(3)
C26 C30 1.374(4)
C10 F13 1.340(3)
C29 F2 1.342(3)
C29 C30 1.381(4)
C30 F3 1.345(3)
C42 N2 1.455(3)
C38 N3 1.462(3)
C37 N3 1.445(4)
C43 N1 1.451(3)
C44 N1 1.456(4)
C45 O10 1.215(4)
C45 N1 1.329(4)
N13 C46 1.325(4)
N13 C47 1.407(5)
N13 C48 1.513(5)
O13 C46 1.224(5)
